data_2005106
loop_
_publ_author_name
'Ray, J. K.'
'Haldar, M. K.'
'Nigam, G. D.'
'Sivakumar, K.'
'Fun, H.-K.'

_publ_section_title
;
 8,9,10,11-Tetrahydrobenz[<i>c</i>]acridine
;
_journal_issue 7
_journal_name_full 'Acta Crystallographica Section C'
_journal_page_first 1813
_journal_page_last 1815
_journal_paper_doi 10.1107/S0108270196002132
_journal_volume 52
_journal_year 1996
_chemical_formula_iupac 'C17 H15 N1'
_chemical_formula_sum 'C17 H15 N'
_chemical_formula_weight 233.30
_chemical_name_systematic
;
8,9,10,11-Tetrahydrobenz[c]acridine.
;
_space_group_IT_number 14
_symmetry_cell_setting monoclinic
_symmetry_space_group_name_Hall '-P 2yn'
_symmetry_space_group_name_H-M 'P 1 21/n 1'
_audit_creation_method SHELXL
_cell_angle_alpha 90
_cell_angle_beta 105.539(9)
_cell_angle_gamma 90
_cell_formula_units_Z 4
_cell_length_a 7.4402(8)
_cell_length_b 14.8767(13)
_cell_length_c 11.5652(12)
_cell_measurement_reflns_used 25
_cell_measurement_temperature 293(2)
_cell_measurement_theta_max 25
_cell_measurement_theta_min 8
_cell_volume 1233.3(2)
_computing_cell_refinement XSCANS
_computing_data_collection 'XSCANS (Siemens, 1994)'
_computing_data_reduction XSCANS
_computing_molecular_graphics SHELXTL/PC
_computing_publication_material 'SHELXL93. Molecular geometry: PARST (Nardelli, 1983b)'
_computing_structure_refinement 'SHELXL93 (Sheldrick, 1993)'
_computing_structure_solution 'SHELXTL/PC (Sheldrick, 1990)'
_diffrn_ambient_temperature 293(2)
_diffrn_measurement_device 'Siemens P4'
_diffrn_measurement_method \q/2\q
_diffrn_radiation_monochromator graphite
_diffrn_radiation_source 'fine-focus sealed tube'
_diffrn_radiation_type MoK\a
_diffrn_radiation_wavelength 0.71073
_diffrn_reflns_av_R_equivalents 0.0235
_diffrn_reflns_av_sigmaI/netI 0.0318
_diffrn_reflns_limit_h_max 9
_diffrn_reflns_limit_h_min -1
_diffrn_reflns_limit_k_max 19
_diffrn_reflns_limit_k_min -1
_diffrn_reflns_limit_l_max 14
_diffrn_reflns_limit_l_min -15
_diffrn_reflns_number 3721
_diffrn_reflns_theta_max 27.50
_diffrn_reflns_theta_min 2.28
_diffrn_standards_decay_% 3
_diffrn_standards_interval_count 97
_diffrn_standards_number 3
_exptl_absorpt_coefficient_mu 0.073
_exptl_absorpt_correction_type none
_exptl_crystal_colour colourless
_exptl_crystal_density_diffrn 1.257
_exptl_crystal_density_method 'not measured'
_exptl_crystal_description 'rectangular slab'
_exptl_crystal_F_000 496
_exptl_crystal_size_max 0.58
_exptl_crystal_size_mid 0.42
_exptl_crystal_size_min 0.40
_refine_diff_density_max 0.265
_refine_diff_density_min -0.144
_refine_ls_extinction_coef 0.029(4)
_refine_ls_extinction_method SHELXL93
_refine_ls_goodness_of_fit_all 1.064
_refine_ls_goodness_of_fit_obs 1.187
_refine_ls_hydrogen_treatment refall
_refine_ls_matrix_type full
_refine_ls_number_parameters 224
_refine_ls_number_reflns 2827
_refine_ls_number_restraints 0
_refine_ls_restrained_S_all 1.064
_refine_ls_restrained_S_obs 1.187
_refine_ls_R_factor_all 0.0585
_refine_ls_R_factor_obs 0.0429
_refine_ls_shift/esd_max 0.000
_refine_ls_shift/esd_mean 0.000
_refine_ls_structure_factor_coef Fsqd
_refine_ls_weighting_scheme
;
calc w = 1/[\s^2^(F~o~^2^) + (0.0803P)^2^ + 0.0166P]
where P = (F~o~^2^ + 2F~c~^2^)/3
;
_refine_ls_wR_factor_all 0.1356
_refine_ls_wR_factor_obs 0.1279
_reflns_number_observed 2078
_reflns_number_total 2827
_reflns_observed_criterion >2sigma(I)
_cod_data_source_file cf1059.cif
_cod_data_source_block jrmh1
_cod_depositor_comments
;
The following automatic conversions were performed:

'_geom_bond_publ_flag' value 'Yes' changed to 'yes' according to
/home/saulius/struct/CIF-dictionaries/cif_core.dic dictionary named
'cif_core.dic' version 2.4.1 from 2010-06-29 (21 time).

Automatic conversion script
Id: cif_fix_values 1715 2011-07-08 13:25:40Z adriana 
;
_cod_original_sg_symbol_H-M 'P 21/n'
_cod_original_formula_sum 'C17 H15 N1'
_cod_database_code 2005106

loop_
_symmetry_equiv_pos_as_xyz
'x, y, z'
'-x+1/2, y+1/2, -z+1/2'
'-x, -y, -z'
'x-1/2, -y-1/2, z-1/2'

loop_
_atom_site_aniso_label
_atom_site_aniso_U_11
_atom_site_aniso_U_22
_atom_site_aniso_U_33
_atom_site_aniso_U_12
_atom_site_aniso_U_13
_atom_site_aniso_U_23
N1 0.0338(5) 0.0440(5) 0.0350(5) -0.0018(4) 0.0081(4) -0.0013(4)
C1 0.0366(6) 0.0387(6) 0.0344(5) 0.0009(5) 0.0071(4) -0.0011(4)
C2 0.0371(7) 0.0624(8) 0.0428(6) -0.0048(6) 0.0044(5) -0.0078(6)
C3 0.0518(8) 0.0593(9) 0.0436(7) -0.0065(7) -0.0004(6) -0.0065(6)
C4 0.0618(9) 0.0553(8) 0.0347(6) -0.0023(7) 0.0007(6) -0.0022(6)
C5 0.0569(8) 0.0555(8) 0.0341(6) 0.0018(6) 0.0133(6) -0.0014(5)
C6 0.0414(6) 0.0396(6) 0.0346(6) 0.0043(5) 0.0107(5) 0.0005(5)
C7 0.0379(6) 0.0525(7) 0.0401(6) 0.0047(5) 0.0168(5) 0.0015(5)
C8 0.0333(6) 0.0421(6) 0.0391(6) 0.0031(5) 0.0098(5) 0.0029(5)
C9 0.0315(6) 0.0552(7) 0.0498(7) 0.0008(5) 0.0123(5) 0.0016(6)
C10 0.0314(6) 0.0475(7) 0.0499(7) -0.0003(5) 0.0020(5) -0.0006(5)
C11 0.0378(6) 0.0356(6) 0.0372(6) 0.0013(5) 0.0030(5) 0.0020(4)
C12 0.0498(8) 0.0446(7) 0.0391(6) -0.0019(6) -0.0013(5) -0.0024(5)
C13 0.0684(10) 0.0641(9) 0.0338(6) -0.0048(7) 0.0082(6) -0.0046(6)
C14 0.0617(9) 0.0813(10) 0.0413(7) -0.0125(8) 0.0198(6) -0.0044(7)
C15 0.0447(7) 0.0636(8) 0.0387(6) -0.0088(6) 0.0118(5) -0.0029(6)
C16 0.0370(6) 0.0369(6) 0.0342(5) 0.0005(5) 0.0075(5) 0.0021(4)
C17 0.0315(6) 0.0355(6) 0.0336(5) 0.0015(4) 0.0072(4) 0.0027(4)

loop_
_atom_site_label
_atom_site_occupancy
_atom_site_fract_x
_atom_site_fract_y
_atom_site_fract_z
_atom_site_U_iso_or_equiv
_atom_site_thermal_displace_type
_atom_site_calc_flag
_atom_site_type_symbol
N1 1 .24170(13) .39584(7) .50480(8) .0378(3) Uani d N
C1 1 .2815(2) .40870(7) .62271(10) .0370(3) Uani d C
C2 1 .4846(2) .42365(11) .68532(12) .0487(3) Uani d C
C3 1 .5208(2) .45623(11) .81471(12) .0541(4) Uani d C
C4 1 .4048(2) .40396(10) .88069(11) .0529(4) Uani d C
C5 1 .1983(2) .41917(10) .82232(11) .0486(3) Uani d C
C6 1 .1457(2) .40436(8) .68801(10) .0385(3) Uani d C
C7 1 -.0336(2) .38547(9) .62510(11) .0423(3) Uani d C
C8 1 -.0809(2) .36977(8) .50104(10) .0382(3) Uani d C
C9 1 -0.2656(2) .34648(9) .43224(11) .0452(3) Uani d C
C10 1 -0.3021(2) .32843(9) .31385(11) .0447(3) Uani d C
C11 1 -0.1594(2) .33440(8) .25206(10) .0382(3) Uani d C
C12 1 -0.1975(2) .31635(9) .12781(11) .0470(3) Uani d C
C13 1 -.0605(2) .32280(11) .07005(12) .0565(4) Uani d C
C14 1 .1201(2) .34747(11) .13325(12) .0603(4) Uani d C
C15 1 .1619(2) .36503(10) .25416(11) .0488(3) Uani d C
C16 1 .0238(2) .35876(8) .31588(10) .0364(3) Uani d C
C17 1 .06394(15) .37605(7) .44404(9) .0338(3) Uani d C
H2B 1 .549(3) .3619(12) .6857(14) .073(5) Uiso d H
H2A 1 .538(2) .4642(10) .6369(13) .056(4) Uiso d H
H3A 1 .485(2) .5232(11) .8160(13) .066(4) Uiso d H
H3B 1 .658(2) .4504(10) .8569(14) .060(4) Uiso d H
H4A 1 .437(2) .4227(10) .9671(14) .061(4) Uiso d H
H4B 1 .441(2) .3352(12) .8795(14) .071(5) Uiso d H
H5A 1 .166(2) .4832(11) .8366(13) .064(4) Uiso d H
H5B 1 .124(3) .3784(11) .8583(15) .068(5) Uiso d H
H7 1 -0.131(2) .3819(9) .6682(13) .054(4) Uiso d H
H9 1 -0.368(2) .3433(10) .4730(12) .052(4) Uiso d H
H10 1 -0.428(2) .3082(10) .2672(12) .055(4) Uiso d H
H12 1 -0.324(2) .2968(10) .0849(14) .058(4) Uiso d H
H13 1 -.089(2) .3090(11) -.0151(17) .079(5) Uiso d H
H14 1 .222(3) .3525(11) .0926(14) .069(5) Uiso d H
H15 1 .283(2) .3819(10) .2956(14) .059(4) Uiso d H

loop_
_atom_type_symbol
_atom_type_description
_atom_type_scat_dispersion_real
_atom_type_scat_dispersion_imag
_atom_type_scat_source
C C 0.0033 0.0016 'International Tables Vol C Tables 4.2.6.8 and 6.1.1.4'
H H 0.0000 0.0000 'International Tables Vol C Tables 4.2.6.8 and 6.1.1.4'
N N 0.0061 0.0033 'International Tables Vol C Tables 4.2.6.8 and 6.1.1.4'

loop_
_geom_angle_atom_site_label_1
_geom_angle_atom_site_label_2
_geom_angle_atom_site_label_3
_geom_angle
C1 N1 C17 118.81(10)
N1 C1 C6 123.10(11)
N1 C1 C2 115.67(10)
C6 C1 C2 121.16(10)
C1 C2 C3 114.12(11)
C4 C3 C2 110.91(12)
C3 C4 C5 110.17(11)
C6 C5 C4 112.76(11)
C7 C6 C1 117.36(10)
C7 C6 C5 121.58(11)
C1 C6 C5 121.05(11)
C6 C7 C8 121.37(11)
C7 C8 C17 116.99(11)
C7 C8 C9 123.27(11)
C17 C8 C9 119.73(10)
C10 C9 C8 120.92(11)
C9 C10 C11 121.25(11)
C16 C11 C12 118.86(11)
C16 C11 C10 119.71(10)
C12 C11 C10 121.42(11)
C13 C12 C11 120.78(13)
C12 C13 C14 120.19(12)
C15 C14 C13 120.49(13)
C14 C15 C16 120.53(13)
C15 C16 C11 119.15(11)
C15 C16 C17 121.91(10)
C11 C16 C17 118.94(10)
N1 C17 C8 122.35(10)
N1 C17 C16 118.22(10)
C8 C17 C16 119.42(10)

loop_
_geom_bond_atom_site_label_1
_geom_bond_atom_site_label_2
_geom_bond_distance
_geom_bond_publ_flag
N1 C1 1.3294(14) yes
N1 C17 1.3534(14) yes
C1 C6 1.416(2) yes
C1 C2 1.507(2) yes
C2 C3 1.527(2) yes
C3 C4 1.511(2) yes
C4 C5 1.520(2) yes
C5 C6 1.513(2) yes
C6 C7 1.367(2) yes
C7 C8 1.402(2) yes
C8 C17 1.409(2) yes
C8 C9 1.434(2) yes
C9 C10 1.349(2) yes
C10 C11 1.433(2) yes
C11 C16 1.412(2) yes
C11 C12 1.414(2) yes
C12 C13 1.364(2) yes
C13 C14 1.395(2) yes
C14 C15 1.374(2) yes
C15 C16 1.403(2) yes
C16 C17 1.4543(14) yes

loop_
_cod_related_entry_id
_cod_related_entry_database
_cod_related_entry_code
1 ChemSpider 2567981
